data_7100897
loop_
_publ_author_name
'John Reynolds'
'Khalil Abboud'
'J.S.Cowart Junior'
'Ryan M. Walczak'

_publ_section_title
;
Conformational Locking for Band Gap Control in
3,4-Propylenedioxythiophene Based Electrochromic Polymers
;
_journal_name_full 'Chemical Communications'
_journal_paper_doi 10.1039/b517819c
_journal_year 2006
_chemical_formula_sum 'C23 H30 O6 S2'
_chemical_formula_weight 466.59
_space_group_IT_number 14
_symmetry_cell_setting monoclinic
_symmetry_space_group_name_Hall '-P 2yn'
_symmetry_space_group_name_H-M 'P 1 21/n 1'
_cell_angle_alpha 90.00
_cell_angle_beta 92.432(1)
_cell_angle_gamma 90.00
_cell_formula_units_Z 4
_cell_length_a 12.8140(7)
_cell_length_b 11.3396(6)
_cell_length_c 15.5221(8)
_cell_measurement_temperature 273(2)
_cell_volume 2253.4(2)
_diffrn_ambient_temperature 173(2)
_exptl_crystal_density_diffrn 1.375
_cod_depositor_comments
;
The following automatic conversions were performed:
'_symmetry_cell_setting' value 'Monoclinic' changed to 'monoclinic'
according to '/home/saulius/struct/CIF-dictionaries/cif_core.dic'
dictionary named 'cif_core.dic' version 2.4.1 from 2010-06-29.

Automatic conversion script
Id: cif_fix_enum 1527 2010-12-29 10:47:43Z saulius 
;
_cod_original_sg_symbol_H-M 'P 21/n'
_cod_database_code 7100897

loop_
_symmetry_equiv_pos_as_xyz
'x, y, z'
'-x+1/2, y+1/2, -z+1/2'
'-x, -y, -z'
'x-1/2, -y-1/2, z-1/2'

loop_
_atom_site_label
_atom_site_type_symbol
_atom_site_fract_x
_atom_site_fract_y
_atom_site_fract_z
_atom_site_U_iso_or_equiv
_atom_site_adp_type
_atom_site_occupancy
_atom_site_symmetry_multiplicity
_atom_site_calc_flag
_atom_site_refinement_flags
_atom_site_disorder_assembly
_atom_site_disorder_group
S1 S 0.71589(3) 0.63423(3) 0.09192(3) 0.02830(11) Uani 1 1 d . . .
S2 S 0.58109(3) 0.81884(4) 0.20494(3) 0.03227(12) Uani 1 1 d . . .
O1 O 0.74751(8) 0.66106(9) -0.15489(7) 0.0271(2) Uani 1 1 d . . .
O2 O 0.66720(8) 0.87549(8) -0.08365(6) 0.0216(2) Uani 1 1 d . . .
O3 O 0.71016(8) 1.04210(8) 0.05273(6) 0.0221(2) Uani 1 1 d . . .
O4 O 0.62112(9) 1.15721(9) 0.20326(6) 0.0291(3) Uani 1 1 d . . .
O5 O 0.96787(8) 0.92713(9) -0.16355(6) 0.0260(2) Uani 1 1 d . . .
O6 O 0.81286(7) 1.29827(9) 0.01110(6) 0.0238(2) Uani 1 1 d . . .
C1 C 0.74523(12) 0.58635(13) -0.00918(10) 0.0280(3) Uani 1 1 d . . .
H1A H 0.7677 0.5105 -0.0217 0.034 Uiso 1 1 calc R . .
C2 C 0.73139(12) 0.67347(13) -0.06834(10) 0.0242(3) Uani 1 1 d . . .
C3 C 0.69470(11) 0.78063(12) -0.03255(9) 0.0210(3) Uani 1 1 d . . .
C4 C 0.68300(11) 0.77490(12) 0.05452(9) 0.0223(3) Uani 1 1 d . . .
C5 C 0.64557(11) 0.86271(13) 0.11413(9) 0.0230(3) Uani 1 1 d . . .
C6 C 0.65633(11) 0.98305(13) 0.11345(9) 0.0220(3) Uani 1 1 d . . .
C7 C 0.61261(12) 1.03893(14) 0.18589(9) 0.0267(3) Uani 1 1 d . . .
C8 C 0.56873(13) 0.96124(15) 0.24013(10) 0.0333(4) Uani 1 1 d . . .
H8A H 0.5360 0.9826 0.2902 0.040 Uiso 1 1 calc R . .
C9 C 0.82913(11) 0.73763(13) -0.18331(10) 0.0261(3) Uani 1 1 d . . .
H9A H 0.8573 0.7045 -0.2351 0.031 Uiso 1 1 calc R . .
H9B H 0.8851 0.7394 -0.1392 0.031 Uiso 1 1 calc R . .
C10 C 0.75556(11) 0.92912(12) -0.12329(9) 0.0223(3) Uani 1 1 d . . .
H10A H 0.8129 0.9341 -0.0806 0.027 Uiso 1 1 calc R . .
H10B H 0.7368 1.0090 -0.1400 0.027 Uiso 1 1 calc R . .
C11 C 0.64964(12) 1.13217(12) 0.00750(9) 0.0224(3) Uani 1 1 d . . .
H11A H 0.5797 1.1023 -0.0049 0.027 Uiso 1 1 calc R . .
H11B H 0.6809 1.1480 -0.0471 0.027 Uiso 1 1 calc R . .
C12 C 0.57699(12) 1.23430(14) 0.13713(10) 0.0274(3) Uani 1 1 d . . .
H12A H 0.5674 1.3118 0.1620 0.033 Uiso 1 1 calc R . .
H12B H 0.5085 1.2047 0.1191 0.033 Uiso 1 1 calc R . .
C13 C 0.70904(12) 0.86528(14) -0.27484(10) 0.0297(4) Uani 1 1 d . . .
H13A H 0.6474 0.8273 -0.2553 0.045 Uiso 1 1 calc R . .
H13B H 0.7337 0.8238 -0.3239 0.045 Uiso 1 1 calc R . .
H13C H 0.6929 0.9452 -0.2907 0.045 Uiso 1 1 calc R . .
C14 C 0.79381(11) 0.86442(12) -0.20234(9) 0.0216(3) Uani 1 1 d . . .
C15 C 0.88925(11) 0.93335(14) -0.23088(9) 0.0251(3) Uani 1 1 d . . .
H15A H 0.9148 0.8995 -0.2834 0.030 Uiso 1 1 calc R . .
H15B H 0.8704 1.0149 -0.2422 0.030 Uiso 1 1 calc R . .
C16 C 1.05518(12) 1.00479(14) -0.17412(10) 0.0292(3) Uani 1 1 d . . .
H16A H 1.0780 0.9976 -0.2327 0.035 Uiso 1 1 calc R . .
H16B H 1.1125 0.9797 -0.1356 0.035 Uiso 1 1 calc R . .
C17 C 1.03156(12) 1.13336(13) -0.15637(10) 0.0281(3) Uani 1 1 d . . .
H17A H 1.0958 1.1782 -0.1595 0.034 Uiso 1 1 calc R . .
H17B H 0.9834 1.1622 -0.2015 0.034 Uiso 1 1 calc R . .
C18 C 0.98500(13) 1.15680(13) -0.06981(10) 0.0279(3) Uani 1 1 d . . .
H18A H 1.0253 1.1145 -0.0254 0.033 Uiso 1 1 calc R . .
H18B H 0.9142 1.1263 -0.0709 0.033 Uiso 1 1 calc R . .
C19 C 0.98294(12) 1.28740(13) -0.04641(10) 0.0261(3) Uani 1 1 d . . .
H19A H 1.0541 1.3147 -0.0362 0.031 Uiso 1 1 calc R . .
H19B H 0.9528 1.3313 -0.0950 0.031 Uiso 1 1 calc R . .
C20 C 0.92163(11) 1.31385(14) 0.03224(10) 0.0265(3) Uani 1 1 d . . .
H20A H 0.9432 1.2612 0.0789 0.032 Uiso 1 1 calc R . .
H20B H 0.9348 1.3943 0.0510 0.032 Uiso 1 1 calc R . .
C21 C 0.75143(11) 1.28981(13) 0.08505(9) 0.0225(3) Uani 1 1 d . . .
H21A H 0.7472 1.3663 0.1127 0.027 Uiso 1 1 calc R . .
H21B H 0.7835 1.2348 0.1261 0.027 Uiso 1 1 calc R . .
C22 C 0.64213(11) 1.24731(13) 0.05735(9) 0.0218(3) Uani 1 1 d . . .
C23 C 0.58512(12) 1.33650(13) -0.00207(10) 0.0276(3) Uani 1 1 d . . .
H23A H 0.5768 1.4095 0.0283 0.041 Uiso 1 1 calc R . .
H23B H 0.5177 1.3059 -0.0197 0.041 Uiso 1 1 calc R . .
H23C H 0.6252 1.3499 -0.0520 0.041 Uiso 1 1 calc R . .

loop_
_atom_site_aniso_label
_atom_site_aniso_U_11
_atom_site_aniso_U_22
_atom_site_aniso_U_33
_atom_site_aniso_U_23
_atom_site_aniso_U_13
_atom_site_aniso_U_12
S1 0.0312(2) 0.02172(19) 0.0319(2) 0.00740(16) 0.00071(16) -0.00296(16)
S2 0.0401(2) 0.0307(2) 0.0267(2) 0.00679(17) 0.00930(17) -0.00581(18)
O1 0.0305(6) 0.0217(5) 0.0293(6) -0.0044(4) 0.0026(4) -0.0048(4)
O2 0.0223(5) 0.0199(5) 0.0227(5) 0.0032(4) 0.0013(4) -0.0008(4)
O3 0.0233(5) 0.0203(5) 0.0232(5) 0.0024(4) 0.0057(4) -0.0023(4)
O4 0.0392(7) 0.0270(6) 0.0212(5) -0.0020(4) 0.0039(4) -0.0009(5)
O5 0.0210(5) 0.0283(6) 0.0284(6) 0.0046(4) -0.0015(4) -0.0032(4)
O6 0.0187(5) 0.0297(6) 0.0231(5) 0.0021(4) -0.0003(4) -0.0029(4)
C1 0.0292(8) 0.0184(7) 0.0365(9) 0.0014(6) 0.0015(7) -0.0036(6)
C2 0.0224(8) 0.0206(7) 0.0296(8) -0.0015(6) 0.0008(6) -0.0053(6)
C3 0.0181(7) 0.0180(7) 0.0269(8) 0.0018(6) -0.0007(5) -0.0043(6)
C4 0.0219(7) 0.0190(7) 0.0259(8) 0.0031(6) -0.0009(6) -0.0044(6)
C5 0.0229(7) 0.0264(8) 0.0198(7) 0.0040(6) 0.0012(6) -0.0028(6)
C6 0.0210(7) 0.0254(8) 0.0197(7) 0.0024(6) 0.0009(5) -0.0032(6)
C7 0.0292(8) 0.0284(8) 0.0224(8) -0.0003(6) 0.0022(6) -0.0012(7)
C8 0.0410(10) 0.0358(9) 0.0239(8) 0.0008(7) 0.0095(7) -0.0004(8)
C9 0.0265(8) 0.0245(8) 0.0275(8) -0.0025(6) 0.0043(6) -0.0011(6)
C10 0.0248(8) 0.0188(7) 0.0235(7) 0.0010(6) 0.0033(6) -0.0034(6)
C11 0.0264(8) 0.0208(7) 0.0199(7) 0.0013(6) 0.0009(6) -0.0030(6)
C12 0.0271(8) 0.0268(8) 0.0286(8) -0.0008(6) 0.0060(6) 0.0011(7)
C13 0.0291(8) 0.0346(9) 0.0251(8) -0.0002(7) -0.0035(6) -0.0016(7)
C14 0.0228(7) 0.0223(7) 0.0198(7) -0.0006(6) -0.0005(5) -0.0015(6)
C15 0.0264(8) 0.0283(8) 0.0205(7) 0.0014(6) 0.0008(6) -0.0004(6)
C16 0.0201(8) 0.0329(9) 0.0350(9) 0.0020(7) 0.0051(6) -0.0030(6)
C17 0.0263(8) 0.0289(8) 0.0294(8) 0.0036(7) 0.0043(6) -0.0042(7)
C18 0.0279(8) 0.0278(8) 0.0281(8) 0.0032(6) 0.0030(6) -0.0038(7)
C19 0.0202(7) 0.0300(8) 0.0280(8) 0.0013(6) -0.0004(6) -0.0059(6)
C20 0.0215(8) 0.0297(8) 0.0279(8) -0.0014(7) -0.0036(6) -0.0049(6)
C21 0.0232(7) 0.0221(7) 0.0222(7) -0.0021(6) 0.0003(6) -0.0009(6)
C22 0.0222(7) 0.0216(7) 0.0215(7) -0.0010(6) 0.0006(5) -0.0015(6)
C23 0.0245(8) 0.0259(8) 0.0320(9) 0.0016(7) -0.0026(6) -0.0010(6)

loop_
_geom_bond_atom_site_label_1
_geom_bond_atom_site_label_2
_geom_bond_distance
_geom_bond_site_symmetry_2
_geom_bond_publ_flag
S1 C1 1.7173(17) . ?
S1 C4 1.7431(14) . ?
S2 C8 1.7141(17) . ?
S2 C5 1.7366(15) . ?
O1 C2 1.3751(18) . ?
O1 C9 1.4427(18) . ?
O2 C3 1.3736(16) . ?
O2 C10 1.4455(17) . ?
O3 C6 1.3666(17) . ?
O3 C11 1.4461(17) . ?
O4 C7 1.3716(18) . ?
O4 C12 1.4451(18) . ?
O5 C15 1.4224(16) . ?
O5 C16 1.4386(18) . ?
O6 C21 1.4224(17) . ?
O6 C20 1.4292(17) . ?
C1 C2 1.355(2) . ?
C1 H1A 0.9300 . ?
C2 C3 1.424(2) . ?
C3 C4 1.368(2) . ?
C4 C5 1.454(2) . ?
C5 C6 1.372(2) . ?
C6 C7 1.426(2) . ?
C7 C8 1.357(2) . ?
C8 H8A 0.9300 . ?
C9 C14 1.532(2) . ?
C9 H9A 0.9700 . ?
C9 H9B 0.9700 . ?
C10 C14 1.528(2) . ?
C10 H10A 0.9700 . ?
C10 H10B 0.9700 . ?
C11 C22 1.523(2) . ?
C11 H11A 0.9700 . ?
C11 H11B 0.9700 . ?
C12 C22 1.530(2) . ?
C12 H12A 0.9700 . ?
C12 H12B 0.9700 . ?
C13 C14 1.5305(19) . ?
C13 H13A 0.9600 . ?
C13 H13B 0.9600 . ?
C13 H13C 0.9600 . ?
C14 C15 1.533(2) . ?
C15 H15A 0.9700 . ?
C15 H15B 0.9700 . ?
C16 C17 1.517(2) . ?
C16 H16A 0.9700 . ?
C16 H16B 0.9700 . ?
C17 C18 1.517(2) . ?
C17 H17A 0.9700 . ?
C17 H17B 0.9700 . ?
C18 C19 1.525(2) . ?
C18 H18A 0.9700 . ?
C18 H18B 0.9700 . ?
C19 C20 1.510(2) . ?
C19 H19A 0.9700 . ?
C19 H19B 0.9700 . ?
C20 H20A 0.9700 . ?
C20 H20B 0.9700 . ?
C21 C22 1.5256(19) . ?
C21 H21A 0.9700 . ?
C21 H21B 0.9700 . ?
C22 C23 1.533(2) . ?
C23 H23A 0.9600 . ?
C23 H23B 0.9600 . ?
C23 H23C 0.9600 . ?
